data_7013271
loop_
_publ_author_name
'Richard L. Cordiner'
'Deborah Corcoran'
'Dmitri S. Yufit'
'Andr\'es E. Goeta'
'Judith A. K. Howard'
'Paul J. Low'

_publ_section_title
;
 Cyanoacetylenes and cyanoacetylides: versatile ligands in
 organometallic chemistry
;
_journal_issue 18
_journal_name_full 'Dalton Trans.'
_journal_page_first 3541
_journal_page_last 3549
_journal_paper_doi 10.1039/b306089f
_journal_year 2003
_chemical_formula_sum 'C48 H40 F6 N P3 Ru'
_chemical_formula_weight 938.79
_space_group_IT_number 14
_symmetry_cell_setting monoclinic
_symmetry_space_group_name_Hall '-P 2yn'
_symmetry_space_group_name_H-M 'P 1 21/n 1'
_atom_sites_solution_hydrogens geom
_atom_sites_solution_primary heavy
_atom_sites_solution_secondary difmap
_audit_creation_method SHELXL-97
_cell_angle_alpha 90.00
_cell_angle_beta 108.921(1)
_cell_angle_gamma 90.00
_cell_formula_units_Z 4
_cell_length_a 15.6383(4)
_cell_length_b 13.9146(3)
_cell_length_c 20.1345(5)
_cell_measurement_reflns_used 9687
_cell_measurement_temperature 120(2)
_cell_measurement_theta_max 28.29
_cell_measurement_theta_min 2.97
_cell_volume 4144.55(17)
_diffrn_ambient_temperature 120(2)
_diffrn_measured_fraction_theta_full 0.997
_diffrn_measured_fraction_theta_max 0.997
_diffrn_measurement_device_type 'Bruker SMART-6K CCD Diffractometer'
_diffrn_measurement_method \w
_diffrn_radiation_monochromator graphite
_diffrn_radiation_source 'fine-focus sealed tube'
_diffrn_radiation_type MoK\a
_diffrn_radiation_wavelength 0.71073
_diffrn_reflns_av_R_equivalents 0.0171
_diffrn_reflns_av_sigmaI/netI 0.0144
_diffrn_reflns_limit_h_max 20
_diffrn_reflns_limit_h_min -20
_diffrn_reflns_limit_k_max 18
_diffrn_reflns_limit_k_min -18
_diffrn_reflns_limit_l_max 26
_diffrn_reflns_limit_l_min -26
_diffrn_reflns_number 44123
_diffrn_reflns_theta_full 28.29
_diffrn_reflns_theta_max 28.29
_diffrn_reflns_theta_min 1.44
_diffrn_standards_decay_% 0
_diffrn_standards_number 0
_exptl_absorpt_coefficient_mu 0.557
_exptl_absorpt_correction_T_max 1.000
_exptl_absorpt_correction_T_min 0.913
_exptl_absorpt_correction_type multi-scan
_exptl_absorpt_process_details 'SADABS (Sheldrick, 1998)'
_exptl_crystal_colour 'light yellow'
_exptl_crystal_density_diffrn 1.505
_exptl_crystal_density_method 'not measured'
_exptl_crystal_description block
_exptl_crystal_F_000 1912
_exptl_crystal_size_max 0.46
_exptl_crystal_size_mid 0.32
_exptl_crystal_size_min 0.24
_refine_diff_density_max 0.391
_refine_diff_density_min -0.231
_refine_diff_density_rms 0.055
_refine_ls_extinction_method none
_refine_ls_goodness_of_fit_ref 1.039
_refine_ls_hydrogen_treatment constr
_refine_ls_matrix_type full
_refine_ls_number_parameters 532
_refine_ls_number_reflns 10287
_refine_ls_number_restraints 0
_refine_ls_restrained_S_all 1.039
_refine_ls_R_factor_all 0.0260
_refine_ls_R_factor_gt 0.0231
_refine_ls_shift/su_max 0.003
_refine_ls_shift/su_mean 0.000
_refine_ls_structure_factor_coef Fsqd
_refine_ls_weighting_details 'calc w=1/[\s^2^(Fo^2^)+(0.0282P)^2^+2.4625P] where P=(Fo^2^+2Fc^2^)/3'
_refine_ls_weighting_scheme calc
_refine_ls_wR_factor_gt 0.0585
_refine_ls_wR_factor_ref 0.0602
_reflns_number_gt 9438
_reflns_number_total 10287
_reflns_threshold_expression >2sigma(I)
_cod_data_source_file b306089f.txt
_cod_data_source_block 3
_cod_original_cell_volume 4144.5(2)
_cod_original_sg_symbol_H-M P2(1)/n
_cod_database_code 7013271

loop_
_symmetry_equiv_pos_as_xyz
'x, y, z'
'-x+1/2, y+1/2, -z+1/2'
'-x, -y, -z'
'x-1/2, -y-1/2, z-1/2'

loop_
_atom_site_label
_atom_site_type_symbol
_atom_site_fract_x
_atom_site_fract_y
_atom_site_fract_z
_atom_site_U_iso_or_equiv
_atom_site_adp_type
_atom_site_occupancy
_atom_site_symmetry_multiplicity
_atom_site_calc_flag
_atom_site_refinement_flags
_atom_site_disorder_assembly
_atom_site_disorder_group
Ru1 Ru 0.842147(7) 0.311804(7) 0.170087(5) 0.01508(3) Uani 1 1 d . . .
N1 N 0.97474(8) 0.34386(8) 0.18767(6) 0.0198(2) Uani 1 1 d . . .
C2 C 1.05081(9) 0.35910(10) 0.20587(8) 0.0228(3) Uani 1 1 d . . .
P1 P 0.78901(2) 0.38068(2) 0.058498(17) 0.01682(7) Uani 1 1 d . . .
P2 P 0.87177(2) 0.15870(2) 0.135378(18) 0.01646(7) Uani 1 1 d . . .
P3 P 1.46110(3) 0.13042(3) 0.18961(2) 0.02503(8) Uani 1 1 d . . .
F1 F 1.35379(6) 0.12505(8) 0.17152(6) 0.0422(3) Uani 1 1 d . . .
F2 F 1.44892(9) 0.20126(10) 0.12483(7) 0.0607(4) Uani 1 1 d . . .
F3 F 1.46605(8) 0.21905(7) 0.24114(6) 0.0445(3) Uani 1 1 d . . .
F4 F 1.47487(7) 0.05815(7) 0.25377(5) 0.0313(2) Uani 1 1 d . . .
F5 F 1.45737(6) 0.03919(8) 0.13964(5) 0.0375(2) Uani 1 1 d . . .
F6 F 1.56927(6) 0.13528(8) 0.20726(5) 0.0360(2) Uani 1 1 d . . .
C11 C 1.14705(9) 0.37464(10) 0.22978(8) 0.0249(3) Uani 1 1 d . . .
C12 C 1.18972(10) 0.40466(12) 0.29856(9) 0.0290(3) Uani 1 1 d . . .
H12 H 1.1558 0.4161 0.3293 0.035 Uiso 1 1 calc R . .
C13 C 1.28298(11) 0.41766(13) 0.32157(10) 0.0358(4) Uani 1 1 d . . .
H13 H 1.3130 0.4383 0.3683 0.043 Uiso 1 1 calc R . .
C14 C 1.33207(11) 0.40066(14) 0.27673(11) 0.0408(4) Uani 1 1 d . . .
H14 H 1.3957 0.4096 0.2929 0.049 Uiso 1 1 calc R . .
C15 C 1.28950(12) 0.37084(15) 0.20870(11) 0.0429(4) Uani 1 1 d . . .
H15 H 1.3240 0.3590 0.1784 0.051 Uiso 1 1 calc R . .
C16 C 1.19631(11) 0.35799(13) 0.18420(10) 0.0348(4) Uani 1 1 d . . .
H16 H 1.1666 0.3382 0.1372 0.042 Uiso 1 1 calc R . .
C21 C 0.71383(10) 0.30437(10) 0.19355(8) 0.0218(3) Uani 1 1 d . . .
H21 H 0.6546 0.2800 0.1616 0.026 Uiso 1 1 calc R . .
C22 C 0.78029(10) 0.25002(11) 0.24555(7) 0.0237(3) Uani 1 1 d . . .
H22 H 0.7762 0.1801 0.2555 0.028 Uiso 1 1 calc R . .
C23 C 0.85108(10) 0.31274(11) 0.28274(7) 0.0254(3) Uani 1 1 d . . .
H23 H 0.9053 0.2948 0.3233 0.031 Uiso 1 1 calc R . .
C24 C 0.82816(10) 0.40761(11) 0.25493(7) 0.0247(3) Uani 1 1 d . . .
H24 H 0.8636 0.4675 0.2726 0.030 Uiso 1 1 calc R . .
C25 C 0.74387(10) 0.40231(10) 0.20112(8) 0.0224(3) Uani 1 1 d . . .
H25 H 0.7096 0.4581 0.1739 0.027 Uiso 1 1 calc R . .
C31 C 0.84508(10) 0.37131(10) -0.00832(7) 0.0227(3) Uani 1 1 d . . .
C32 C 0.93865(10) 0.38513(11) 0.01438(8) 0.0260(3) Uani 1 1 d . . .
H32 H 0.9703 0.3931 0.0630 0.031 Uiso 1 1 calc R . .
C33 C 0.98612(12) 0.38744(12) -0.03326(9) 0.0327(3) Uani 1 1 d . . .
H33 H 1.0497 0.3972 -0.0172 0.039 Uiso 1 1 calc R . .
C34 C 0.94058(14) 0.37553(13) -0.10411(10) 0.0396(4) Uani 1 1 d . . .
H34 H 0.9729 0.3760 -0.1367 0.048 Uiso 1 1 calc R . .
C35 C 0.84788(14) 0.36291(15) -0.12746(9) 0.0426(4) Uani 1 1 d . . .
H35 H 0.8167 0.3557 -0.1762 0.051 Uiso 1 1 calc R . .
C36 C 0.79976(12) 0.36073(13) -0.08001(8) 0.0330(3) Uani 1 1 d . . .
H36 H 0.7361 0.3520 -0.0966 0.040 Uiso 1 1 calc R . .
C41 C 0.77996(9) 0.51269(10) 0.05930(7) 0.0195(3) Uani 1 1 d . . .
C42 C 0.82750(9) 0.56473(10) 0.11878(7) 0.0222(3) Uani 1 1 d . . .
H42 H 0.8644 0.5319 0.1593 0.027 Uiso 1 1 calc R . .
C43 C 0.82153(11) 0.66473(11) 0.11940(8) 0.0273(3) Uani 1 1 d . . .
H43 H 0.8541 0.6997 0.1603 0.033 Uiso 1 1 calc R . .
C44 C 0.76810(11) 0.71307(11) 0.06038(9) 0.0292(3) Uani 1 1 d . . .
H44 H 0.7625 0.7810 0.0613 0.035 Uiso 1 1 calc R . .
C45 C 0.72269(10) 0.66224(11) -0.00020(9) 0.0293(3) Uani 1 1 d . . .
H45 H 0.6873 0.6956 -0.0410 0.035 Uiso 1 1 calc R . .
C46 C 0.72898(10) 0.56273(11) -0.00110(8) 0.0250(3) Uani 1 1 d . . .
H46 H 0.6986 0.5283 -0.0428 0.030 Uiso 1 1 calc R . .
C51 C 0.67222(9) 0.34196(10) 0.01516(7) 0.0201(3) Uani 1 1 d . . .
C52 C 0.60032(9) 0.39205(11) 0.02595(7) 0.0232(3) Uani 1 1 d . . .
H52 H 0.6114 0.4512 0.0508 0.028 Uiso 1 1 calc R . .
C53 C 0.51245(10) 0.35585(12) 0.00049(8) 0.0279(3) Uani 1 1 d . . .
H53 H 0.4641 0.3904 0.0082 0.033 Uiso 1 1 calc R . .
C54 C 0.49534(10) 0.26972(12) -0.03607(8) 0.0292(3) Uani 1 1 d . . .
H54 H 0.4355 0.2451 -0.0532 0.035 Uiso 1 1 calc R . .
C55 C 0.56592(11) 0.21967(11) -0.04752(8) 0.0290(3) Uani 1 1 d . . .
H55 H 0.5543 0.1610 -0.0730 0.035 Uiso 1 1 calc R . .
C56 C 0.65383(10) 0.25502(10) -0.02177(7) 0.0247(3) Uani 1 1 d . . .
H56 H 0.7019 0.2198 -0.0293 0.030 Uiso 1 1 calc R . .
C61 C 0.77621(9) 0.08348(9) 0.08550(7) 0.0185(2) Uani 1 1 d . . .
C62 C 0.69857(9) 0.08385(10) 0.10553(7) 0.0221(3) Uani 1 1 d . . .
H62 H 0.6950 0.1264 0.1415 0.027 Uiso 1 1 calc R . .
C63 C 0.62642(9) 0.02293(11) 0.07367(8) 0.0245(3) Uani 1 1 d . . .
H63 H 0.5749 0.0227 0.0888 0.029 Uiso 1 1 calc R . .
C64 C 0.62978(10) -0.03747(11) 0.01978(8) 0.0246(3) Uani 1 1 d . . .
H64 H 0.5800 -0.0780 -0.0029 0.030 Uiso 1 1 calc R . .
C65 C 0.70633(10) -0.03848(10) -0.00086(8) 0.0242(3) Uani 1 1 d . . .
H65 H 0.7086 -0.0795 -0.0380 0.029 Uiso 1 1 calc R . .
C66 C 0.77981(9) 0.02025(10) 0.03251(7) 0.0218(3) Uani 1 1 d . . .
H66 H 0.8327 0.0173 0.0192 0.026 Uiso 1 1 calc R . .
C71 C 0.92423(9) 0.08040(10) 0.21140(7) 0.0199(3) Uani 1 1 d . . .
C72 C 0.90980(9) -0.01886(10) 0.20746(8) 0.0231(3) Uani 1 1 d . . .
H72 H 0.8709 -0.0465 0.1653 0.028 Uiso 1 1 calc R . .
C73 C 0.95186(10) -0.07761(11) 0.26472(8) 0.0271(3) Uani 1 1 d . . .
H73 H 0.9417 -0.1450 0.2614 0.032 Uiso 1 1 calc R . .
C74 C 1.00845(10) -0.03817(12) 0.32644(8) 0.0291(3) Uani 1 1 d . . .
H74 H 1.0366 -0.0783 0.3656 0.035 Uiso 1 1 calc R . .
C75 C 1.02396(11) 0.06025(12) 0.33102(8) 0.0307(3) Uani 1 1 d . . .
H75 H 1.0631 0.0874 0.3732 0.037 Uiso 1 1 calc R . .
C76 C 0.98215(10) 0.11907(11) 0.27383(8) 0.0267(3) Uani 1 1 d . . .
H76 H 0.9931 0.1863 0.2773 0.032 Uiso 1 1 calc R . .
C81 C 0.95394(9) 0.14919(10) 0.08814(8) 0.0210(3) Uani 1 1 d . . .
C82 C 1.04608(10) 0.13895(11) 0.12525(9) 0.0288(3) Uani 1 1 d . . .
H82 H 1.0656 0.1318 0.1748 0.035 Uiso 1 1 calc R . .
C83 C 1.10945(11) 0.13918(12) 0.08992(11) 0.0365(4) Uani 1 1 d . . .
H83 H 1.1720 0.1339 0.1157 0.044 Uiso 1 1 calc R . .
C84 C 1.08160(12) 0.14701(12) 0.01767(11) 0.0374(4) Uani 1 1 d . . .
H84 H 1.1250 0.1465 -0.0062 0.045 Uiso 1 1 calc R . .
C85 C 0.99074(12) 0.15559(11) -0.01990(9) 0.0330(3) Uani 1 1 d . . .
H85 H 0.9716 0.1597 -0.0697 0.040 Uiso 1 1 calc R . .
C86 C 0.92727(11) 0.15818(10) 0.01501(8) 0.0254(3) Uani 1 1 d . . .
H86 H 0.8651 0.1661 -0.0111 0.030 Uiso 1 1 calc R . .

loop_
_atom_site_aniso_label
_atom_site_aniso_U_11
_atom_site_aniso_U_22
_atom_site_aniso_U_33
_atom_site_aniso_U_23
_atom_site_aniso_U_13
_atom_site_aniso_U_12
Ru1 0.01405(5) 0.01621(5) 0.01499(5) 0.00016(4) 0.00472(4) 0.00080(3)
N1 0.0198(5) 0.0188(5) 0.0211(5) -0.0011(4) 0.0069(4) 0.0007(4)
C2 0.0220(7) 0.0203(6) 0.0264(7) -0.0011(5) 0.0082(5) 0.0004(5)
P1 0.01603(15) 0.01809(15) 0.01628(15) 0.00098(12) 0.00513(12) 0.00121(12)
P2 0.01432(14) 0.01677(15) 0.01812(15) -0.00006(12) 0.00502(12) 0.00063(12)
P3 0.02233(17) 0.02744(19) 0.02471(18) 0.00396(15) 0.00679(14) -0.00047(14)
F1 0.0220(5) 0.0478(6) 0.0549(7) -0.0036(5) 0.0097(4) 0.0030(4)
F2 0.0591(8) 0.0674(8) 0.0503(7) 0.0374(6) 0.0106(6) 0.0015(6)
F3 0.0459(6) 0.0250(5) 0.0653(7) -0.0104(5) 0.0217(5) -0.0040(4)
F4 0.0407(5) 0.0292(5) 0.0243(4) 0.0019(4) 0.0111(4) -0.0056(4)
F5 0.0315(5) 0.0542(6) 0.0278(5) -0.0130(4) 0.0111(4) -0.0047(4)
F6 0.0232(4) 0.0458(6) 0.0396(5) -0.0007(4) 0.0108(4) -0.0071(4)
C11 0.0173(6) 0.0227(7) 0.0342(8) -0.0012(6) 0.0077(6) -0.0009(5)
C12 0.0213(7) 0.0316(8) 0.0336(8) -0.0029(6) 0.0081(6) 0.0006(6)
C13 0.0223(7) 0.0418(9) 0.0383(9) -0.0052(7) 0.0029(6) -0.0030(7)
C14 0.0174(7) 0.0497(11) 0.0537(11) -0.0034(9) 0.0091(7) -0.0048(7)
C15 0.0249(8) 0.0570(12) 0.0530(11) -0.0079(9) 0.0211(8) -0.0044(8)
C16 0.0257(8) 0.0421(9) 0.0381(9) -0.0091(7) 0.0124(7) -0.0060(7)
C21 0.0207(6) 0.0255(7) 0.0225(7) -0.0006(5) 0.0115(5) 0.0008(5)
C22 0.0287(7) 0.0247(7) 0.0218(6) 0.0023(5) 0.0139(6) 0.0014(6)
C23 0.0278(7) 0.0329(8) 0.0164(6) -0.0005(5) 0.0083(5) 0.0015(6)
C24 0.0289(7) 0.0271(7) 0.0213(7) -0.0056(5) 0.0127(6) -0.0016(6)
C25 0.0244(7) 0.0228(6) 0.0249(7) -0.0008(5) 0.0146(6) 0.0039(5)
C31 0.0284(7) 0.0208(6) 0.0221(7) 0.0026(5) 0.0127(6) 0.0023(5)
C32 0.0296(7) 0.0240(7) 0.0287(7) 0.0000(6) 0.0153(6) -0.0019(6)
C33 0.0375(8) 0.0273(7) 0.0427(9) 0.0011(7) 0.0262(8) -0.0020(6)
C34 0.0549(11) 0.0389(9) 0.0384(9) 0.0052(7) 0.0336(9) 0.0036(8)
C35 0.0545(11) 0.0550(11) 0.0222(8) 0.0029(8) 0.0180(8) 0.0071(9)
C36 0.0344(8) 0.0414(9) 0.0238(7) 0.0025(7) 0.0105(6) 0.0044(7)
C41 0.0172(6) 0.0197(6) 0.0227(6) 0.0024(5) 0.0078(5) 0.0011(5)
C42 0.0229(6) 0.0222(6) 0.0217(6) 0.0023(5) 0.0074(5) 0.0001(5)
C43 0.0309(8) 0.0219(7) 0.0300(8) -0.0017(6) 0.0113(6) -0.0026(6)
C44 0.0295(7) 0.0203(7) 0.0418(9) 0.0055(6) 0.0169(7) 0.0025(6)
C45 0.0255(7) 0.0265(7) 0.0340(8) 0.0119(6) 0.0070(6) 0.0041(6)
C46 0.0226(6) 0.0254(7) 0.0246(7) 0.0041(6) 0.0041(5) -0.0003(5)
C51 0.0189(6) 0.0231(6) 0.0159(6) 0.0031(5) 0.0022(5) -0.0006(5)
C52 0.0215(6) 0.0272(7) 0.0197(6) -0.0007(5) 0.0050(5) -0.0001(5)
C53 0.0204(7) 0.0385(8) 0.0244(7) 0.0007(6) 0.0068(6) -0.0009(6)
C54 0.0242(7) 0.0358(8) 0.0232(7) 0.0049(6) 0.0016(6) -0.0084(6)
C55 0.0315(8) 0.0242(7) 0.0244(7) 0.0013(6) -0.0005(6) -0.0045(6)
C56 0.0246(7) 0.0225(7) 0.0225(7) 0.0012(5) 0.0015(5) 0.0024(5)
C61 0.0167(6) 0.0177(6) 0.0191(6) 0.0009(5) 0.0033(5) -0.0003(5)
C62 0.0209(6) 0.0243(7) 0.0213(6) -0.0011(5) 0.0068(5) -0.0004(5)
C63 0.0187(6) 0.0298(7) 0.0248(7) 0.0033(6) 0.0066(5) -0.0019(5)
C64 0.0215(6) 0.0246(7) 0.0235(7) 0.0022(5) 0.0014(5) -0.0040(5)
C65 0.0257(7) 0.0218(6) 0.0226(7) -0.0033(5) 0.0042(5) -0.0002(5)
C66 0.0185(6) 0.0219(6) 0.0248(7) -0.0026(5) 0.0069(5) 0.0005(5)
C71 0.0175(6) 0.0211(6) 0.0215(6) 0.0029(5) 0.0067(5) 0.0034(5)
C72 0.0193(6) 0.0221(6) 0.0277(7) 0.0024(5) 0.0075(5) 0.0013(5)
C73 0.0247(7) 0.0232(7) 0.0368(8) 0.0098(6) 0.0147(6) 0.0047(6)
C74 0.0261(7) 0.0359(8) 0.0272(7) 0.0123(6) 0.0111(6) 0.0115(6)
C75 0.0296(8) 0.0369(8) 0.0218(7) 0.0016(6) 0.0030(6) 0.0094(6)
C76 0.0271(7) 0.0238(7) 0.0253(7) -0.0001(6) 0.0029(6) 0.0046(6)
C81 0.0195(6) 0.0159(6) 0.0305(7) -0.0012(5) 0.0122(5) 0.0005(5)
C82 0.0214(7) 0.0250(7) 0.0413(9) -0.0008(6) 0.0118(6) 0.0017(6)
C83 0.0226(7) 0.0289(8) 0.0632(12) -0.0029(8) 0.0211(8) 0.0015(6)
C84 0.0399(9) 0.0246(8) 0.0629(12) -0.0027(8) 0.0376(9) 0.0007(7)
C85 0.0447(9) 0.0247(7) 0.0400(9) 0.0000(7) 0.0282(8) -0.0002(7)
C86 0.0298(7) 0.0198(6) 0.0312(8) 0.0004(6) 0.0163(6) 0.0015(5)

loop_
_atom_type_symbol
_atom_type_description
_atom_type_scat_dispersion_real
_atom_type_scat_dispersion_imag
_atom_type_scat_source
C C 0.0033 0.0016 'International Tables Vol C Tables 4.2.6.8 and 6.1.1.4'
H H 0.0000 0.0000 'International Tables Vol C Tables 4.2.6.8 and 6.1.1.4'
N N 0.0061 0.0033 'International Tables Vol C Tables 4.2.6.8 and 6.1.1.4'
F F 0.0171 0.0103 'International Tables Vol C Tables 4.2.6.8 and 6.1.1.4'
P P 0.1023 0.0942 'International Tables Vol C Tables 4.2.6.8 and 6.1.1.4'
Ru Ru -1.2594 0.8363 'International Tables Vol C Tables 4.2.6.8 and 6.1.1.4'

loop_
_geom_angle_atom_site_label_1
_geom_angle_atom_site_label_2
_geom_angle_atom_site_label_3
_geom_angle
_geom_angle_site_symmetry_1
_geom_angle_site_symmetry_3
_geom_angle_publ_flag
N1 Ru1 C21 156.60(5) . . ?
N1 Ru1 C22 127.61(5) . . ?
C21 Ru1 C22 37.65(5) . . ?
N1 Ru1 C23 95.60(5) . . ?
C21 Ru1 C23 62.84(5) . . ?
C22 Ru1 C23 37.17(5) . . ?
N1 Ru1 C25 125.71(5) . . ?
C21 Ru1 C25 37.71(5) . . ?
C22 Ru1 C25 62.22(5) . . ?
C23 Ru1 C25 62.10(5) . . ?
N1 Ru1 C24 94.76(5) . . ?
C21 Ru1 C24 62.81(5) . . ?
C22 Ru1 C24 62.32(5) . . ?
C23 Ru1 C24 37.50(5) . . ?
C25 Ru1 C24 36.88(5) . . ?
N1 Ru1 P1 95.86(3) . . ?
C21 Ru1 P1 99.24(4) . . ?
C22 Ru1 P1 135.99(4) . . ?
C23 Ru1 P1 149.70(4) . . ?
C25 Ru1 P1 88.58(4) . . ?
C24 Ru1 P1 113.50(4) . . ?
N1 Ru1 P2 87.83(3) . . ?
C21 Ru1 P2 107.67(4) . . ?
C22 Ru1 P2 91.39(4) . . ?
C23 Ru1 P2 110.93(4) . . ?
C25 Ru1 P2 145.26(4) . . ?
C24 Ru1 P2 148.42(4) . . ?
P1 Ru1 P2 97.459(12) . . ?
C2 N1 Ru1 171.70(12) . . ?
N1 C2 C11 177.84(16) . . ?
C51 P1 C31 105.66(7) . . ?
C51 P1 C41 103.29(6) . . ?
C31 P1 C41 97.69(6) . . ?
C51 P1 Ru1 109.06(4) . . ?
C31 P1 Ru1 124.86(5) . . ?
C41 P1 Ru1 113.91(5) . . ?
C61 P2 C81 104.97(6) . . ?
C61 P2 C71 100.48(6) . . ?
C81 P2 C71 100.96(6) . . ?
C61 P2 Ru1 118.62(4) . . ?
C81 P2 Ru1 117.47(4) . . ?
C71 P2 Ru1 111.68(5) . . ?
F4 P3 F2 178.67(7) . . ?
F4 P3 F3 89.73(6) . . ?
F2 P3 F3 91.25(7) . . ?
F4 P3 F1 90.64(6) . . ?
F2 P3 F1 90.25(7) . . ?
F3 P3 F1 90.59(6) . . ?
F4 P3 F5 88.69(5) . . ?
F2 P3 F5 90.33(7) . . ?
F3 P3 F5 178.35(7) . . ?
F1 P3 F5 89.89(6) . . ?
F4 P3 F6 89.51(5) . . ?
F2 P3 F6 89.59(6) . . ?
F3 P3 F6 89.88(6) . . ?
F1 P3 F6 179.50(7) . . ?
F5 P3 F6 89.63(5) . . ?
C12 C11 C16 121.01(14) . . ?
C12 C11 C2 119.31(14) . . ?
C16 C11 C2 119.68(14) . . ?
C13 C12 C11 118.87(15) . . ?
C14 C13 C12 120.30(16) . . ?
C15 C14 C13 120.61(15) . . ?
C14 C15 C16 120.27(17) . . ?
C15 C16 C11 118.95(16) . . ?
C22 C21 C25 106.84(13) . . ?
C22 C21 Ru1 71.71(8) . . ?
C25 C21 Ru1 71.88(8) . . ?
C23 C22 C21 108.60(13) . . ?
C23 C22 Ru1 71.61(8) . . ?
C21 C22 Ru1 70.65(8) . . ?
C22 C23 C24 107.88(13) . . ?
C22 C23 Ru1 71.22(8) . . ?
C24 C23 Ru1 71.48(8) . . ?
C25 C24 C23 107.75(13) . . ?
C25 C24 Ru1 71.35(8) . . ?
C23 C24 Ru1 71.03(8) . . ?
C24 C25 C21 108.89(13) . . ?
C24 C25 Ru1 71.77(8) . . ?
C21 C25 Ru1 70.41(8) . . ?
C36 C31 C32 118.68(14) . . ?
C36 C31 P1 124.31(12) . . ?
C32 C31 P1 116.70(11) . . ?
C33 C32 C31 120.93(15) . . ?
C34 C33 C32 119.83(16) . . ?
C33 C34 C35 119.91(15) . . ?
C34 C35 C36 120.60(16) . . ?
C31 C36 C35 120.04(16) . . ?
C42 C41 C46 118.85(13) . . ?
C42 C41 P1 120.37(10) . . ?
C46 C41 P1 120.69(11) . . ?
C41 C42 C43 120.57(13) . . ?
C44 C43 C42 120.02(15) . . ?
C43 C44 C45 120.02(14) . . ?
C46 C45 C44 120.05(14) . . ?
C45 C46 C41 120.40(14) . . ?
C52 C51 C56 118.44(13) . . ?
C52 C51 P1 120.48(11) . . ?
C56 C51 P1 120.57(11) . . ?
C53 C52 C51 120.56(14) . . ?
C54 C53 C52 120.30(14) . . ?
C55 C54 C53 119.72(14) . . ?
C54 C55 C56 120.26(14) . . ?
C55 C56 C51 120.72(14) . . ?
C62 C61 C66 118.43(12) . . ?
C62 C61 P2 118.01(10) . . ?
C66 C61 P2 123.35(10) . . ?
C63 C62 C61 121.02(13) . . ?
C64 C63 C62 119.96(13) . . ?
C63 C64 C65 119.69(13) . . ?
C64 C65 C66 120.42(13) . . ?
C65 C66 C61 120.43(13) . . ?
C76 C71 C72 118.51(13) . . ?
C76 C71 P2 120.29(11) . . ?
C72 C71 P2 121.16(11) . . ?
C73 C72 C71 120.59(14) . . ?
C74 C73 C72 120.24(14) . . ?
C73 C74 C75 119.86(14) . . ?
C74 C75 C76 120.01(15) . . ?
C75 C76 C71 120.79(14) . . ?
C82 C81 C86 118.35(13) . . ?
C82 C81 P2 120.25(12) . . ?
C86 C81 P2 121.27(11) . . ?
C83 C82 C81 120.44(16) . . ?
C84 C83 C82 120.25(16) . . ?
C83 C84 C85 120.05(15) . . ?
C84 C85 C86 120.10(16) . . ?
C85 C86 C81 120.77(15) . . ?

loop_
_geom_bond_atom_site_label_1
_geom_bond_atom_site_label_2
_geom_bond_distance
_geom_bond_site_symmetry_2
_geom_bond_publ_flag
Ru1 N1 2.0366(11) . ?
Ru1 C21 2.2079(14) . ?
Ru1 C22 2.2219(14) . ?
Ru1 C23 2.2269(14) . ?
Ru1 C25 2.2274(13) . ?
Ru1 C24 2.2328(14) . ?
Ru1 P1 2.3338(3) . ?
Ru1 P2 2.3348(3) . ?
N1 C2 1.1454(18) . ?
C2 C11 1.4400(19) . ?
P1 C51 1.8314(14) . ?
P1 C31 1.8332(14) . ?
P1 C41 1.8427(14) . ?
P2 C61 1.8342(13) . ?
P2 C81 1.8345(14) . ?
P2 C71 1.8409(14) . ?
P3 F4 1.5957(10) . ?
P3 F2 1.5963(11) . ?
P3 F3 1.5972(11) . ?
P3 F1 1.5993(10) . ?
P3 F5 1.6091(11) . ?
P3 F6 1.6132(10) . ?
C11 C12 1.392(2) . ?
C11 C16 1.396(2) . ?
C12 C13 1.391(2) . ?
C13 C14 1.382(3) . ?
C14 C15 1.379(3) . ?
C15 C16 1.390(2) . ?
C21 C22 1.429(2) . ?
C21 C25 1.433(2) . ?
C22 C23 1.418(2) . ?
C23 C24 1.433(2) . ?
C24 C25 1.411(2) . ?
C31 C36 1.394(2) . ?
C31 C32 1.398(2) . ?
C32 C33 1.391(2) . ?
C33 C34 1.382(3) . ?
C34 C35 1.383(3) . ?
C35 C36 1.395(2) . ?
C41 C42 1.3906(19) . ?
C41 C46 1.4038(19) . ?
C42 C43 1.395(2) . ?
C43 C44 1.385(2) . ?
C44 C45 1.390(2) . ?
C45 C46 1.389(2) . ?
C51 C52 1.398(2) . ?
C51 C56 1.400(2) . ?
C52 C53 1.396(2) . ?
C53 C54 1.386(2) . ?
C54 C55 1.386(2) . ?
C55 C56 1.392(2) . ?
C61 C62 1.3980(19) . ?
C61 C66 1.3980(19) . ?
C62 C63 1.3906(19) . ?
C63 C64 1.387(2) . ?
C64 C65 1.389(2) . ?
C65 C66 1.3925(19) . ?
C71 C76 1.397(2) . ?
C71 C72 1.3976(19) . ?
C72 C73 1.392(2) . ?
C73 C74 1.384(2) . ?
C74 C75 1.389(2) . ?
C75 C76 1.391(2) . ?
C81 C82 1.399(2) . ?
C81 C86 1.400(2) . ?
C82 C83 1.395(2) . ?
C83 C84 1.381(3) . ?
C84 C85 1.381(3) . ?
C85 C86 1.390(2) . ?

loop_
_geom_torsion_atom_site_label_1
_geom_torsion_atom_site_label_2
_geom_torsion_atom_site_label_3
_geom_torsion_atom_site_label_4
_geom_torsion
_geom_torsion_site_symmetry_1
_geom_torsion_site_symmetry_2
_geom_torsion_site_symmetry_3
_geom_torsion_site_symmetry_4
_geom_torsion_publ_flag
C21 Ru1 N1 C2 36.4(9) . . . . ?
C22 Ru1 N1 C2 -6.2(8) . . . . ?
C23 Ru1 N1 C2 14.5(8) . . . . ?
C25 Ru1 N1 C2 74.0(8) . . . . ?
C24 Ru1 N1 C2 52.2(8) . . . . ?
P1 Ru1 N1 C2 166.4(8) . . . . ?
P2 Ru1 N1 C2 -96.3(8) . . . . ?
Ru1 N1 C2 C11 56(5) . . . . ?
N1 Ru1 P1 C51 166.91(6) . . . . ?
C21 Ru1 P1 C51 -31.02(6) . . . . ?
C22 Ru1 P1 C51 -21.50(8) . . . . ?
C23 Ru1 P1 C51 -81.38(10) . . . . ?
C25 Ru1 P1 C51 -67.33(6) . . . . ?
C24 Ru1 P1 C51 -95.29(6) . . . . ?
P2 Ru1 P1 C51 78.34(5) . . . . ?
N1 Ru1 P1 C31 40.85(7) . . . . ?
C21 Ru1 P1 C31 -157.09(7) . . . . ?
C22 Ru1 P1 C31 -147.56(8) . . . . ?
C23 Ru1 P1 C31 152.56(10) . . . . ?
C25 Ru1 P1 C31 166.61(7) . . . . ?
C24 Ru1 P1 C31 138.64(7) . . . . ?
P2 Ru1 P1 C31 -47.72(6) . . . . ?
N1 Ru1 P1 C41 -78.30(6) . . . . ?
C21 Ru1 P1 C41 83.76(6) . . . . ?
C22 Ru1 P1 C41 93.29(7) . . . . ?
C23 Ru1 P1 C41 33.41(10) . . . . ?
C25 Ru1 P1 C41 47.45(6) . . . . ?
C24 Ru1 P1 C41 19.49(6) . . . . ?
P2 Ru1 P1 C41 -166.87(5) . . . . ?
N1 Ru1 P2 C61 -163.52(6) . . . . ?
C21 Ru1 P2 C61 34.33(6) . . . . ?
C22 Ru1 P2 C61 68.89(6) . . . . ?
C23 Ru1 P2 C61 101.31(7) . . . . ?
C25 Ru1 P2 C61 30.44(9) . . . . ?
C24 Ru1 P2 C61 100.90(9) . . . . ?
P1 Ru1 P2 C61 -67.90(5) . . . . ?
N1 Ru1 P2 C81 -35.54(6) . . . . ?
C21 Ru1 P2 C81 162.31(7) . . . . ?
C22 Ru1 P2 C81 -163.13(7) . . . . ?
C23 Ru1 P2 C81 -130.71(7) . . . . ?
C25 Ru1 P2 C81 158.42(8) . . . . ?
C24 Ru1 P2 C81 -131.12(9) . . . . ?
P1 Ru1 P2 C81 60.08(5) . . . . ?
N1 Ru1 P2 C71 80.39(6) . . . . ?
C21 Ru1 P2 C71 -81.76(6) . . . . ?
C22 Ru1 P2 C71 -47.20(6) . . . . ?
C23 Ru1 P2 C71 -14.78(6) . . . . ?
C25 Ru1 P2 C71 -85.66(8) . . . . ?
C24 Ru1 P2 C71 -15.19(9) . . . . ?
P1 Ru1 P2 C71 176.01(5) . . . . ?
N1 C2 C11 C12 -86(4) . . . . ?
N1 C2 C11 C16 93(4) . . . . ?
C16 C11 C12 C13 -0.2(2) . . . . ?
C2 C11 C12 C13 178.76(15) . . . . ?
C11 C12 C13 C14 -0.2(3) . . . . ?
C12 C13 C14 C15 0.1(3) . . . . ?
C13 C14 C15 C16 0.4(3) . . . . ?
C14 C15 C16 C11 -0.8(3) . . . . ?
C12 C11 C16 C15 0.7(3) . . . . ?
C2 C11 C16 C15 -178.28(16) . . . . ?
N1 Ru1 C21 C22 -61.33(16) . . . . ?
C23 Ru1 C21 C22 -36.74(8) . . . . ?
C25 Ru1 C21 C22 -115.42(12) . . . . ?
C24 Ru1 C21 C22 -79.10(9) . . . . ?
P1 Ru1 C21 C22 169.15(8) . . . . ?
P2 Ru1 C21 C22 68.20(8) . . . . ?
N1 Ru1 C21 C25 54.09(16) . . . . ?
C22 Ru1 C21 C25 115.42(12) . . . . ?
C23 Ru1 C21 C25 78.68(9) . . . . ?
C24 Ru1 C21 C25 36.32(8) . . . . ?
P1 Ru1 C21 C25 -75.43(8) . . . . ?
P2 Ru1 C21 C25 -176.38(7) . . . . ?
C25 C21 C22 C23 -1.85(16) . . . . ?
Ru1 C21 C22 C23 61.90(10) . . . . ?
C25 C21 C22 Ru1 -63.75(9) . . . . ?
N1 Ru1 C22 C23 35.67(11) . . . . ?
C21 Ru1 C22 C23 -118.23(12) . . . . ?
C25 Ru1 C22 C23 -79.60(9) . . . . ?
C24 Ru1 C22 C23 -37.72(9) . . . . ?
P1 Ru1 C22 C23 -133.74(8) . . . . ?
P2 Ru1 C22 C23 124.01(8) . . . . ?
N1 Ru1 C22 C21 153.90(8) . . . . ?
C23 Ru1 C22 C21 118.23(12) . . . . ?
C25 Ru1 C22 C21 38.64(8) . . . . ?
C24 Ru1 C22 C21 80.51(9) . . . . ?
P1 Ru1 C22 C21 -15.51(11) . . . . ?
P2 Ru1 C22 C21 -117.76(8) . . . . ?
C21 C22 C23 C24 1.17(16) . . . . ?
Ru1 C22 C23 C24 62.47(10) . . . . ?
C21 C22 C23 Ru1 -61.29(10) . . . . ?
N1 Ru1 C23 C22 -152.34(9) . . . . ?
C21 Ru1 C23 C22 37.21(8) . . . . ?
C25 Ru1 C23 C22 79.95(9) . . . . ?
C24 Ru1 C23 C22 117.13(13) . . . . ?
P1 Ru1 C23 C22 95.88(10) . . . . ?
P2 Ru1 C23 C22 -62.52(9) . . . . ?
N1 Ru1 C23 C24 90.53(9) . . . . ?
C21 Ru1 C23 C24 -79.91(9) . . . . ?
C22 Ru1 C23 C24 -117.13(13) . . . . ?
C25 Ru1 C23 C24 -37.18(8) . . . . ?
P1 Ru1 C23 C24 -21.24(14) . . . . ?
P2 Ru1 C23 C24 -179.65(7) . . . . ?
C22 C23 C24 C25 -0.02(16) . . . . ?
Ru1 C23 C24 C25 62.28(10) . . . . ?
C22 C23 C24 Ru1 -62.30(10) . . . . ?
N1 Ru1 C24 C25 149.86(9) . . . . ?
C21 Ru1 C24 C25 -37.13(8) . . . . ?
C22 Ru1 C24 C25 -79.76(9) . . . . ?
C23 Ru1 C24 C25 -117.15(13) . . . . ?
P1 Ru1 C24 C25 51.35(9) . . . . ?
P2 Ru1 C24 C25 -116.52(9) . . . . ?
N1 Ru1 C24 C23 -92.99(9) . . . . ?
C21 Ru1 C24 C23 80.02(9) . . . . ?
C22 Ru1 C24 C23 37.39(9) . . . . ?
C25 Ru1 C24 C23 117.15(13) . . . . ?
P1 Ru1 C24 C23 168.50(7) . . . . ?
P2 Ru1 C24 C23 0.62(13) . . . . ?
C23 C24 C25 C21 -1.14(16) . . . . ?
Ru1 C24 C25 C21 60.94(9) . . . . ?
C23 C24 C25 Ru1 -62.07(10) . . . . ?
C22 C21 C25 C24 1.84(15) . . . . ?
Ru1 C21 C25 C24 -61.79(10) . . . . ?
C22 C21 C25 Ru1 63.63(9) . . . . ?
N1 Ru1 C25 C24 -38.05(11) . . . . ?
C21 Ru1 C25 C24 118.62(12) . . . . ?
C22 Ru1 C25 C24 80.05(9) . . . . ?
C23 Ru1 C25 C24 37.80(9) . . . . ?
P1 Ru1 C25 C24 -134.24(8) . . . . ?
P2 Ru1 C25 C24 124.69(8) . . . . ?
N1 Ru1 C25 C21 -156.66(8) . . . . ?
C22 Ru1 C25 C21 -38.57(8) . . . . ?
C23 Ru1 C25 C21 -80.82(9) . . . . ?
C24 Ru1 C25 C21 -118.62(12) . . . . ?
P1 Ru1 C25 C21 107.14(8) . . . . ?
P2 Ru1 C25 C21 6.07(12) . . . . ?
C51 P1 C31 C36 14.48(15) . . . . ?
C41 P1 C31 C36 -91.70(14) . . . . ?
Ru1 P1 C31 C36 141.97(12) . . . . ?
C51 P1 C31 C32 -171.92(11) . . . . ?
C41 P1 C31 C32 81.89(12) . . . . ?
Ru1 P1 C31 C32 -44.44(13) . . . . ?
C36 C31 C32 C33 -0.6(2) . . . . ?
P1 C31 C32 C33 -174.58(12) . . . . ?
C31 C32 C33 C34 -0.3(2) . . . . ?
C32 C33 C34 C35 1.0(3) . . . . ?
C33 C34 C35 C36 -0.9(3) . . . . ?
C32 C31 C36 C35 0.7(2) . . . . ?
P1 C31 C36 C35 174.22(14) . . . . ?
C34 C35 C36 C31 0.0(3) . . . . ?
C51 P1 C41 C42 137.52(11) . . . . ?
C31 P1 C41 C42 -114.31(12) . . . . ?
Ru1 P1 C41 C42 19.38(12) . . . . ?
C51 P1 C41 C46 -45.88(13) . . . . ?
C31 P1 C41 C46 62.28(12) . . . . ?
Ru1 P1 C41 C46 -164.03(10) . . . . ?
C46 C41 C42 C43 2.7(2) . . . . ?
P1 C41 C42 C43 179.39(11) . . . . ?
C41 C42 C43 C44 -0.2(2) . . . . ?
C42 C43 C44 C45 -2.0(2) . . . . ?
C43 C44 C45 C46 1.6(2) . . . . ?
C44 C45 C46 C41 1.0(2) . . . . ?
C42 C41 C46 C45 -3.1(2) . . . . ?
P1 C41 C46 C45 -179.78(12) . . . . ?
C31 P1 C51 C52 -137.57(12) . . . . ?
C41 P1 C51 C52 -35.51(13) . . . . ?
Ru1 P1 C51 C52 85.97(11) . . . . ?
C31 P1 C51 C56 50.82(13) . . . . ?
C41 P1 C51 C56 152.88(11) . . . . ?
Ru1 P1 C51 C56 -85.64(12) . . . . ?
C56 C51 C52 C53 0.1(2) . . . . ?
P1 C51 C52 C53 -171.69(11) . . . . ?
C51 C52 C53 C54 -0.2(2) . . . . ?
C52 C53 C54 C55 -0.2(2) . . . . ?
C53 C54 C55 C56 0.7(2) . . . . ?
C54 C55 C56 C51 -0.8(2) . . . . ?
C52 C51 C56 C55 0.4(2) . . . . ?
P1 C51 C56 C55 172.19(11) . . . . ?
C81 P2 C61 C62 -174.06(11) . . . . ?
C71 P2 C61 C62 81.49(11) . . . . ?
Ru1 P2 C61 C62 -40.44(12) . . . . ?
C81 P2 C61 C66 11.33(13) . . . . ?
C71 P2 C61 C66 -93.12(12) . . . . ?
Ru1 P2 C61 C66 144.95(10) . . . . ?
C66 C61 C62 C63 0.0(2) . . . . ?
P2 C61 C62 C63 -174.89(11) . . . . ?
C61 C62 C63 C64 -1.8(2) . . . . ?
C62 C63 C64 C65 1.6(2) . . . . ?
C63 C64 C65 C66 0.4(2) . . . . ?
C64 C65 C66 C61 -2.3(2) . . . . ?
C62 C61 C66 C65 2.1(2) . . . . ?
P2 C61 C66 C65 176.66(11) . . . . ?
C61 P2 C71 C76 -159.67(12) . . . . ?
C81 P2 C71 C76 92.68(12) . . . . ?
Ru1 P2 C71 C76 -32.96(13) . . . . ?
C61 P2 C71 C72 22.56(13) . . . . ?
C81 P2 C71 C72 -85.10(12) . . . . ?
Ru1 P2 C71 C72 149.27(10) . . . . ?
C76 C71 C72 C73 0.4(2) . . . . ?
P2 C71 C72 C73 178.22(11) . . . . ?
C71 C72 C73 C74 0.2(2) . . . . ?
C72 C73 C74 C75 -0.6(2) . . . . ?
C73 C74 C75 C76 0.5(2) . . . . ?
C74 C75 C76 C71 0.1(2) . . . . ?
C72 C71 C76 C75 -0.5(2) . . . . ?
P2 C71 C76 C75 -178.37(12) . . . . ?
C61 P2 C81 C82 -137.94(12) . . . . ?
C71 P2 C81 C82 -33.84(13) . . . . ?
Ru1 P2 C81 C82 87.80(12) . . . . ?
C61 P2 C81 C86 46.26(13) . . . . ?
C71 P2 C81 C86 150.35(12) . . . . ?
Ru1 P2 C81 C86 -88.00(12) . . . . ?
C86 C81 C82 C83 0.9(2) . . . . ?
P2 C81 C82 C83 -175.00(12) . . . . ?
C81 C82 C83 C84 -1.7(2) . . . . ?
C82 C83 C84 C85 0.6(3) . . . . ?
C83 C84 C85 C86 1.2(2) . . . . ?
C84 C85 C86 C81 -2.0(2) . . . . ?
C82 C81 C86 C85 0.9(2) . . . . ?
P2 C81 C86 C85 176.80(11) . . . . ?
